data_7231189
loop_
_publ_author_name
'Radhakrishna, Latchupatula'
'Pandey, Madhusudan K.'
'Balakrishna, Maravanji S.'

_publ_section_title
;
 1,2,3-Triazole based bisphosphine,
 5-(diphenylphosphanyl)-1-(2-(diphenylphosphanyl)-phenyl)-4-phenyl-1H-1,2,3-triazole:
 an ambidentate ligand with switchable coordination modes
;
_journal_issue 45
_journal_name_full 'RSC Advances'
_journal_page_first 25704
_journal_paper_doi 10.1039/C8RA04086A
_journal_volume 8
_journal_year 2018
_chemical_formula_moiety 'C42 H29 Au Cl N3 O4 P2 W'
_chemical_formula_sum 'C42 H29 Au Cl N3 O4 P2 W'
_chemical_formula_weight 1117.89
_space_group_crystal_system monoclinic
_space_group_IT_number 14
_space_group_name_Hall '-P 2yn'
_space_group_name_H-M_alt 'P 1 21/n 1'
_symmetry_space_group_name_Hall '-P 2yn'
_symmetry_space_group_name_H-M 'P 1 21/n 1'
_atom_sites_solution_hydrogens geom
_atom_sites_solution_primary dual
_audit_creation_date 2017-07-07
_audit_creation_method
;
Olex2 1.2
(compiled 2017.03.28 svn.r3405 for OlexSys, GUI svn.r5337)
;
_audit_update_record
;
2018-03-24 deposited with the CCDC.
2018-07-06 downloaded from the CCDC.
;
_cell_angle_alpha 90
_cell_angle_beta 92.147(2)
_cell_angle_gamma 90
_cell_formula_units_Z 4
_cell_length_a 12.5915(3)
_cell_length_b 20.0214(6)
_cell_length_c 15.3286(4)
_cell_measurement_reflns_used 12117
_cell_measurement_temperature 150
_cell_measurement_theta_max 30.9500
_cell_measurement_theta_min 2.0710
_cell_volume 3861.62(18)
_computing_cell_refinement 'CrystalClear-SM Expert 2.0 r7 (Rigaku, 2011)'
_computing_data_collection 'CrystalClear-SM Expert 2.0 r7 (Rigaku, 2011)'
_computing_data_reduction 'CrystalClear-SM Expert 2.0 r7 (Rigaku, 2011)'
_computing_molecular_graphics 'Olex2 (Dolomanov et al., 2009)'
_computing_publication_material 'Olex2 (Dolomanov et al., 2009)'
_computing_structure_refinement 'ShelXL (Sheldrick, 2015)'
_computing_structure_solution 'ShelXT (Sheldrick, 2015)'
_diffrn_ambient_temperature 150
_diffrn_detector 'CCD plate'
_diffrn_detector_area_resol_mean 28.5714
_diffrn_detector_type 'Rigaku Saturn724+'
_diffrn_measured_fraction_theta_full 0.998
_diffrn_measured_fraction_theta_max 0.998
_diffrn_measurement_details
;
List of Runs (angles in degrees, time in seconds):

  # Type    Start    End  Width  t~exp~   \w     \q     \k     \f   Frames
#--------------------------------------------------------------------------
  1  \w   -110.00  70.00   0.50    8.00    --  -20.00   0.00 -36.00  360
  2  \w    -34.50  48.50   0.50    8.00    --  -20.00  72.00-108.00  166
;
_diffrn_measurement_device 'AFC12 (Right): Kappa 3 circle'
_diffrn_measurement_device_type 'Rigaku Saturn724'
_diffrn_measurement_method 'profile data from \w-scans'
_diffrn_measurement_specimen_support 'Mitegen 50um'
_diffrn_orient_matrix_type 'CrysAlisPro convention (1999,Acta A55,543-557)'
_diffrn_orient_matrix_UB_11 -0.0225090000
_diffrn_orient_matrix_UB_12 0.0072416000
_diffrn_orient_matrix_UB_13 0.0406919000
_diffrn_orient_matrix_UB_21 0.0404341000
_diffrn_orient_matrix_UB_22 0.0239288000
_diffrn_orient_matrix_UB_23 0.0089224000
_diffrn_orient_matrix_UB_31 -0.0321361000
_diffrn_orient_matrix_UB_32 0.0250695000
_diffrn_orient_matrix_UB_33 -0.0203421000
_diffrn_radiation_collimation 0.3
_diffrn_radiation_monochromator Confocal
_diffrn_radiation_probe x-ray
_diffrn_radiation_type MoK\a
_diffrn_radiation_wavelength 0.71073
_diffrn_reflns_av_R_equivalents 0.0430
_diffrn_reflns_av_unetI/netI 0.0476
_diffrn_reflns_Laue_measured_fraction_full 0.998
_diffrn_reflns_Laue_measured_fraction_max 0.998
_diffrn_reflns_limit_h_max 13
_diffrn_reflns_limit_h_min -14
_diffrn_reflns_limit_k_max 16
_diffrn_reflns_limit_k_min -23
_diffrn_reflns_limit_l_max 15
_diffrn_reflns_limit_l_min -18
_diffrn_reflns_number 18829
_diffrn_reflns_point_group_measured_fraction_full 0.998
_diffrn_reflns_point_group_measured_fraction_max 0.998
_diffrn_reflns_theta_full 24.999
_diffrn_reflns_theta_max 24.999
_diffrn_reflns_theta_min 2.056
_diffrn_source 'Rotating Anode'
_diffrn_source_current 24.0
_diffrn_source_power 1.2
_diffrn_source_target Mo
_diffrn_source_type 'Rotating Anode'
_diffrn_source_voltage 50.0
_exptl_absorpt_coefficient_mu 6.970
_exptl_absorpt_correction_T_max 1.00000
_exptl_absorpt_correction_T_min 0.48327
_exptl_absorpt_correction_type numerical
_exptl_absorpt_process_details
;
CrysAlisPro 1.171.38.43 (Rigaku Oxford Diffraction, 2015)
Empirical absorption correction using spherical harmonics,
 implemented in SCALE3 ABSPACK scaling algorithm.
;
_exptl_crystal_colour orange
_exptl_crystal_colour_primary orange
_exptl_crystal_density_diffrn 1.923
_exptl_crystal_description needle
_exptl_crystal_F_000 2136
_exptl_crystal_size_max 0.168
_exptl_crystal_size_mid 0.053
_exptl_crystal_size_min 0.039
_refine_diff_density_max 0.724
_refine_diff_density_min -1.190
_refine_diff_density_rms 0.178
_refine_ls_extinction_method none
_refine_ls_goodness_of_fit_ref 1.034
_refine_ls_hydrogen_treatment constr
_refine_ls_matrix_type full
_refine_ls_number_parameters 487
_refine_ls_number_reflns 6764
_refine_ls_number_restraints 0
_refine_ls_restrained_S_all 1.034
_refine_ls_R_factor_all 0.0398
_refine_ls_R_factor_gt 0.0323
_refine_ls_shift/su_max 0.002
_refine_ls_shift/su_mean 0.000
_refine_ls_structure_factor_coef Fsqd
_refine_ls_weighting_details 'w=1/[\s^2^(Fo^2^)+(0.0320P)^2^+11.0010P] where P=(Fo^2^+2Fc^2^)/3'
_refine_ls_weighting_scheme calc
_refine_ls_wR_factor_gt 0.0739
_refine_ls_wR_factor_ref 0.0781
_reflns_Friedel_coverage 0.000
_reflns_number_gt 5971
_reflns_number_total 6764
_reflns_threshold_expression 'I > 2\s(I)'
_cod_data_source_file c8ra04086a2.cif
_cod_data_source_block msb-rk-03-26-W-Au
_cod_database_code 7231189
_shelx_shelxl_version_number 2014/7
_chemical_oxdiff_formula C38H29N3W1Co4P2Au1Cl1
_shelx_space_group_comment
;
The symmetry employed for this shelxl refinement is uniquely defined
by the following loop, which should always be used as a source of
symmetry information in preference to the above space-group names.
They are only intended as comments.
;
_reflns_odcompleteness_completeness 88.96
_reflns_odcompleteness_iscentric 1
_reflns_odcompleteness_theta 31.07
_olex2_refinement_description
;
1. Fixed Uiso
 At 1.2 times of:
  All C(H) groups
2.a Aromatic/amide H refined with riding coordinates:
 C32(H32), C3(H3), C4(H4), C6(H6), C5(H5), C20(H20), C18(H18), C19(H19),
 C26(H26), C17(H17), C16(H16), C23(H23), C24(H24), C25(H25), C28(H28), C34(H34),
  C13(H13), C14(H14), C10(H10), C22(H22), C31(H31), C37(H37), C36(H36),
 C30(H30), C29(H29), C35(H35), C12(H12), C11(H11), C38(H38)
;
_olex2_submission_special_instructions 'No special instructions were received'
_oxdiff_exptl_absorpt_empirical_details
;
Empirical correction (ABSPACK) includes:
- Absorption correction using spherical harmonics
- Frame scaling
- Detector area scaling
;
_oxdiff_exptl_absorpt_empirical_full_max 1.532
_oxdiff_exptl_absorpt_empirical_full_min 0.707

loop_
_space_group_symop_operation_xyz
'x, y, z'
'-x+1/2, y+1/2, -z+1/2'
'-x, -y, -z'
'x-1/2, -y-1/2, z-1/2'

loop_
_atom_site_label
_atom_site_type_symbol
_atom_site_fract_x
_atom_site_fract_y
_atom_site_fract_z
_atom_site_U_iso_or_equiv
_atom_site_adp_type
_atom_site_occupancy
_atom_site_site_symmetry_order
_atom_site_calc_flag
_atom_site_refinement_flags_posn
W1 W 0.70714(2) 0.53839(2) 0.21709(2) 0.01591(8) Uani 1 1 d .
Au1 Au 0.49302(2) 0.24510(2) 0.27934(2) 0.02289(8) Uani 1 1 d .
Cl1 Cl 0.52697(12) 0.16546(7) 0.17691(10) 0.0275(3) Uani 1 1 d .
P2 P 0.44881(11) 0.31870(7) 0.37943(10) 0.0170(3) Uani 1 1 d .
P1 P 0.67048(11) 0.43224(7) 0.13446(10) 0.0162(3) Uani 1 1 d .
O2 O 0.8532(3) 0.6154(2) 0.0914(3) 0.0347(11) Uani 1 1 d .
N3 N 0.5089(4) 0.5121(2) 0.3287(3) 0.0194(11) Uani 1 1 d .
O3 O 0.5285(4) 0.6361(2) 0.1396(3) 0.0342(11) Uani 1 1 d .
O1 O 0.7198(4) 0.6523(2) 0.3580(3) 0.0353(11) Uani 1 1 d .
N1 N 0.5890(3) 0.4165(2) 0.3196(3) 0.0147(10) Uani 1 1 d .
O4 O 0.9278(4) 0.4776(2) 0.2851(3) 0.0407(12) Uani 1 1 d .
C8 C 0.4451(4) 0.4653(3) 0.3661(4) 0.0153(12) Uani 1 1 d .
C32 C 0.2473(5) 0.3052(3) 0.4492(4) 0.0248(14) Uani 1 1 d .
H32 H 0.2821 0.2823 0.4964 0.030 Uiso 1 1 calc R
C3 C 0.7914(4) 0.3215(3) 0.2007(4) 0.0212(13) Uani 1 1 d .
H3 H 0.8201 0.3185 0.1444 0.025 Uiso 1 1 calc R
C7 C 0.4953(4) 0.4037(3) 0.3602(4) 0.0166(12) Uani 1 1 d .
N2 N 0.5944(4) 0.4828(2) 0.3009(3) 0.0191(11) Uani 1 1 d .
C4 C 0.8292(5) 0.2793(3) 0.2670(4) 0.0245(14) Uani 1 1 d .
H4 H 0.8814 0.2466 0.2550 0.029 Uiso 1 1 calc R
C6 C 0.7126(4) 0.3310(3) 0.3665(4) 0.0222(13) Uani 1 1 d .
H6 H 0.6860 0.3348 0.4235 0.027 Uiso 1 1 calc R
C5 C 0.7917(4) 0.2845(3) 0.3495(4) 0.0240(14) Uani 1 1 d .
H5 H 0.8194 0.2565 0.3949 0.029 Uiso 1 1 calc R
C20 C 0.4533(5) 0.4531(3) 0.0952(4) 0.0250(14) Uani 1 1 d .
H20 H 0.4689 0.4994 0.1000 0.030 Uiso 1 1 calc R
C9 C 0.3437(4) 0.4886(3) 0.3993(4) 0.0180(12) Uani 1 1 d .
C18 C 0.3269(5) 0.3654(3) 0.0684(4) 0.0303(16) Uani 1 1 d .
H18 H 0.2562 0.3515 0.0543 0.036 Uiso 1 1 calc R
C1 C 0.6733(4) 0.3715(3) 0.2998(4) 0.0167(12) Uani 1 1 d .
C19 C 0.3497(5) 0.4322(3) 0.0752(4) 0.0307(16) Uani 1 1 d .
H19 H 0.2948 0.4643 0.0663 0.037 Uiso 1 1 calc R
C40 C 0.7983(4) 0.5869(3) 0.1374(4) 0.0214(13) Uani 1 1 d .
C26 C 0.6989(5) 0.3797(3) -0.0355(4) 0.0270(14) Uani 1 1 d .
H26 H 0.6302 0.3605 -0.0329 0.032 Uiso 1 1 calc R
C17 C 0.4051(5) 0.3188(3) 0.0819(4) 0.0288(15) Uani 1 1 d .
H17 H 0.3879 0.2727 0.0783 0.035 Uiso 1 1 calc R
C16 C 0.5084(5) 0.3379(3) 0.1005(4) 0.0227(13) Uani 1 1 d .
H16 H 0.5625 0.3051 0.1083 0.027 Uiso 1 1 calc R
C2 C 0.7121(4) 0.3680(3) 0.2159(4) 0.0157(12) Uani 1 1 d .
C23 C 0.9027(5) 0.4333(3) -0.0439(5) 0.0347(16) Uani 1 1 d .
H23 H 0.9727 0.4506 -0.0462 0.042 Uiso 1 1 calc R
C24 C 0.8572(5) 0.4012(3) -0.1160(4) 0.0316(16) Uani 1 1 d .
H24 H 0.8950 0.3978 -0.1683 0.038 Uiso 1 1 calc R
C25 C 0.7570(6) 0.3743(3) -0.1116(4) 0.0334(16) Uani 1 1 d .
H25 H 0.7266 0.3516 -0.1609 0.040 Uiso 1 1 calc R
C15 C 0.5338(4) 0.4061(3) 0.1080(4) 0.0210(13) Uani 1 1 d .
C28 C 0.2528(5) 0.3588(3) 0.3095(4) 0.0257(14) Uani 1 1 d .
H28 H 0.2911 0.3723 0.2603 0.031 Uiso 1 1 calc R
C41 C 0.5877(4) 0.5964(3) 0.1658(4) 0.0203(13) Uani 1 1 d .
C27 C 0.3058(4) 0.3287(3) 0.3802(4) 0.0203(13) Uani 1 1 d .
C34 C 0.5216(5) 0.3448(3) 0.5523(4) 0.0228(13) Uani 1 1 d .
H34 H 0.5143 0.3909 0.5389 0.027 Uiso 1 1 calc R
C13 C 0.1864(6) 0.5551(4) 0.3742(5) 0.0405(18) Uani 1 1 d .
H13 H 0.1453 0.5846 0.3380 0.049 Uiso 1 1 calc R
C14 C 0.2819(5) 0.5310(3) 0.3458(4) 0.0249(14) Uani 1 1 d .
H14 H 0.3055 0.5432 0.2899 0.030 Uiso 1 1 calc R
C10 C 0.3074(5) 0.4704(3) 0.4800(4) 0.0263(14) Uani 1 1 d .
H10 H 0.3486 0.4415 0.5169 0.032 Uiso 1 1 calc R
C22 C 0.8470(5) 0.4402(3) 0.0313(4) 0.0238(14) Uani 1 1 d .
H22 H 0.8787 0.4629 0.0801 0.029 Uiso 1 1 calc R
C31 C 0.1375(5) 0.3153(3) 0.4491(5) 0.0329(16) Uani 1 1 d .
H31 H 0.0978 0.3001 0.4967 0.039 Uiso 1 1 calc R
C37 C 0.5439(5) 0.2100(3) 0.5915(4) 0.0279(15) Uani 1 1 d .
H37 H 0.5512 0.1639 0.6053 0.034 Uiso 1 1 calc R
C36 C 0.5694(5) 0.2578(3) 0.6542(4) 0.0297(15) Uani 1 1 d .
H36 H 0.5948 0.2444 0.7106 0.036 Uiso 1 1 calc R
C30 C 0.0878(5) 0.3469(3) 0.3805(5) 0.0361(17) Uani 1 1 d .
H30 H 0.0132 0.3537 0.3809 0.043 Uiso 1 1 calc R
C42 C 0.8449(5) 0.4961(3) 0.2634(4) 0.0263(14) Uani 1 1 d .
C21 C 0.7439(4) 0.4140(3) 0.0365(4) 0.0190(13) Uani 1 1 d .
C29 C 0.1430(5) 0.3694(3) 0.3107(4) 0.0322(16) Uani 1 1 d .
H29 H 0.1070 0.3919 0.2637 0.039 Uiso 1 1 calc R
C35 C 0.5579(5) 0.3248(3) 0.6349(4) 0.0279(15) Uani 1 1 d .
H35 H 0.5749 0.3574 0.6782 0.033 Uiso 1 1 calc R
C12 C 0.1504(5) 0.5369(3) 0.4544(5) 0.0370(17) Uani 1 1 d .
H12 H 0.0845 0.5534 0.4734 0.044 Uiso 1 1 calc R
C33 C 0.4958(4) 0.2967(3) 0.4891(4) 0.0180(12) Uani 1 1 d .
C39 C 0.7207(5) 0.6110(3) 0.3068(4) 0.0236(14) Uani 1 1 d .
C11 C 0.2103(5) 0.4946(4) 0.5070(5) 0.0343(16) Uani 1 1 d .
H11 H 0.1852 0.4817 0.5622 0.041 Uiso 1 1 calc R
C38 C 0.5079(5) 0.2292(3) 0.5086(4) 0.0238(14) Uani 1 1 d .
H38 H 0.4915 0.1965 0.4653 0.029 Uiso 1 1 calc R

loop_
_atom_site_aniso_label
_atom_site_aniso_U_11
_atom_site_aniso_U_22
_atom_site_aniso_U_33
_atom_site_aniso_U_23
_atom_site_aniso_U_13
_atom_site_aniso_U_12
W1 0.01667(12) 0.01407(13) 0.01707(13) 0.00077(9) 0.00173(9) -0.00163(9)
Au1 0.02523(13) 0.02041(14) 0.02338(15) -0.00279(10) 0.00547(10) -0.00158(10)
Cl1 0.0333(8) 0.0229(8) 0.0267(8) -0.0096(6) 0.0069(7) -0.0003(7)
P2 0.0200(7) 0.0141(8) 0.0173(8) -0.0002(6) 0.0042(6) -0.0013(6)
P1 0.0165(7) 0.0157(8) 0.0165(8) 0.0002(6) 0.0022(6) 0.0002(6)
O2 0.028(2) 0.041(3) 0.036(3) 0.008(2) 0.012(2) -0.006(2)
N3 0.022(2) 0.012(2) 0.024(3) 0.001(2) 0.002(2) 0.001(2)
O3 0.036(3) 0.024(3) 0.042(3) 0.003(2) -0.010(2) 0.008(2)
O1 0.050(3) 0.031(3) 0.025(3) -0.011(2) 0.001(2) 0.002(2)
N1 0.016(2) 0.014(2) 0.014(2) 0.0041(19) 0.0050(19) 0.0010(19)
O4 0.028(2) 0.042(3) 0.050(3) -0.001(2) -0.009(2) 0.011(2)
C8 0.022(3) 0.011(3) 0.013(3) -0.003(2) 0.003(2) -0.001(2)
C32 0.025(3) 0.019(3) 0.031(4) 0.000(3) 0.005(3) -0.001(3)
C3 0.022(3) 0.017(3) 0.025(3) -0.001(3) 0.005(3) 0.000(3)
C7 0.017(3) 0.016(3) 0.016(3) 0.002(2) 0.003(2) 0.001(2)
N2 0.021(2) 0.018(3) 0.018(3) 0.000(2) 0.002(2) 0.002(2)
C4 0.022(3) 0.016(3) 0.035(4) -0.004(3) 0.003(3) 0.006(3)
C6 0.023(3) 0.020(3) 0.024(3) 0.001(3) 0.004(3) -0.002(3)
C5 0.021(3) 0.022(3) 0.029(4) 0.006(3) -0.004(3) 0.004(3)
C20 0.025(3) 0.025(3) 0.025(3) 0.003(3) 0.001(3) -0.003(3)
C9 0.017(3) 0.016(3) 0.021(3) -0.008(2) 0.002(2) 0.002(2)
C18 0.019(3) 0.043(4) 0.027(4) 0.008(3) -0.008(3) -0.015(3)
C1 0.018(3) 0.009(3) 0.023(3) -0.002(2) 0.002(2) -0.003(2)
C19 0.019(3) 0.033(4) 0.039(4) 0.008(3) -0.007(3) -0.001(3)
C40 0.017(3) 0.025(3) 0.022(3) -0.003(3) 0.000(3) -0.005(3)
C26 0.030(3) 0.027(4) 0.024(3) -0.002(3) 0.000(3) 0.004(3)
C17 0.031(3) 0.024(4) 0.031(4) 0.005(3) -0.006(3) -0.014(3)
C16 0.025(3) 0.021(3) 0.022(3) 0.001(3) -0.003(3) 0.001(3)
C2 0.014(3) 0.011(3) 0.022(3) -0.002(2) 0.002(2) -0.003(2)
C23 0.030(3) 0.028(4) 0.048(5) 0.002(3) 0.014(3) 0.006(3)
C24 0.042(4) 0.029(4) 0.024(4) 0.002(3) 0.014(3) 0.009(3)
C25 0.050(4) 0.030(4) 0.021(3) -0.004(3) -0.004(3) 0.009(3)
C15 0.020(3) 0.026(3) 0.017(3) 0.001(3) 0.000(2) 0.000(3)
C28 0.031(3) 0.027(4) 0.019(3) -0.005(3) -0.001(3) -0.008(3)
C41 0.021(3) 0.018(3) 0.022(3) -0.005(3) 0.005(3) -0.009(3)
C27 0.022(3) 0.016(3) 0.023(3) -0.007(3) 0.001(3) -0.006(3)
C34 0.031(3) 0.017(3) 0.020(3) 0.004(3) -0.001(3) 0.008(3)
C13 0.036(4) 0.041(4) 0.044(5) 0.012(4) 0.004(3) 0.018(3)
C14 0.030(3) 0.026(4) 0.019(3) 0.007(3) 0.005(3) 0.006(3)
C10 0.025(3) 0.026(4) 0.028(4) -0.003(3) 0.003(3) 0.004(3)
C22 0.026(3) 0.021(3) 0.024(3) -0.002(3) 0.010(3) -0.002(3)
C31 0.031(3) 0.034(4) 0.035(4) 0.001(3) 0.013(3) -0.008(3)
C37 0.034(3) 0.014(3) 0.036(4) 0.012(3) 0.002(3) 0.004(3)
C36 0.030(3) 0.030(4) 0.029(4) 0.012(3) -0.004(3) 0.004(3)
C30 0.025(3) 0.040(4) 0.044(4) -0.016(3) 0.001(3) -0.006(3)
C42 0.031(3) 0.027(4) 0.021(3) -0.003(3) -0.001(3) 0.001(3)
C21 0.021(3) 0.018(3) 0.018(3) 0.004(2) 0.001(2) 0.003(2)
C29 0.030(3) 0.040(4) 0.026(4) -0.009(3) -0.007(3) 0.001(3)
C35 0.034(3) 0.028(4) 0.021(3) 0.001(3) 0.000(3) 0.003(3)
C12 0.032(4) 0.036(4) 0.045(4) -0.005(3) 0.013(3) 0.012(3)
C33 0.015(3) 0.019(3) 0.020(3) 0.001(2) 0.008(2) -0.001(2)
C39 0.024(3) 0.025(3) 0.022(3) 0.007(3) 0.002(3) -0.005(3)
C11 0.030(3) 0.044(4) 0.029(4) -0.003(3) 0.012(3) 0.007(3)
C38 0.029(3) 0.018(3) 0.025(3) 0.000(3) 0.007(3) -0.002(3)

loop_
_atom_type_symbol
_atom_type_description
_atom_type_scat_dispersion_real
_atom_type_scat_dispersion_imag
_atom_type_scat_source
C C 0.0033 0.0016 'International Tables Vol C Tables 4.2.6.8 and 6.1.1.4'
H H 0.0000 0.0000 'International Tables Vol C Tables 4.2.6.8 and 6.1.1.4'
Au Au -2.0133 8.8022 'International Tables Vol C Tables 4.2.6.8 and 6.1.1.4'
Cl Cl 0.1484 0.1585 'International Tables Vol C Tables 4.2.6.8 and 6.1.1.4'
N N 0.0061 0.0033 'International Tables Vol C Tables 4.2.6.8 and 6.1.1.4'
O O 0.0106 0.0060 'International Tables Vol C Tables 4.2.6.8 and 6.1.1.4'
P P 0.1023 0.0942 'International Tables Vol C Tables 4.2.6.8 and 6.1.1.4'
W W -0.8490 6.8722 'International Tables Vol C Tables 4.2.6.8 and 6.1.1.4'

loop_
_geom_angle_atom_site_label_1
_geom_angle_atom_site_label_2
_geom_angle_atom_site_label_3
_geom_angle
N2 W1 P1 76.14(12)
C40 W1 P1 101.86(18)
C40 W1 N2 176.10(19)
C40 W1 C41 85.3(2)
C40 W1 C42 85.0(2)
C40 W1 C39 91.8(2)
C41 W1 P1 99.73(16)
C41 W1 N2 91.7(2)
C42 W1 P1 87.81(18)
C42 W1 N2 98.2(2)
C42 W1 C41 168.8(2)
C39 W1 P1 166.05(17)
C39 W1 N2 90.4(2)
C39 W1 C41 83.9(2)
C39 W1 C42 90.8(2)
P2 Au1 Cl1 175.86(5)
C7 P2 Au1 114.69(19)
C27 P2 Au1 110.71(19)
C27 P2 C7 102.9(3)
C27 P2 C33 108.1(3)
C33 P2 Au1 113.47(19)
C33 P2 C7 106.3(3)
C2 P1 W1 101.87(18)
C15 P1 W1 120.5(2)
C15 P1 C2 101.0(3)
C21 P1 W1 119.63(19)
C21 P1 C2 106.0(3)
C21 P1 C15 105.2(3)
N2 N3 C8 109.3(4)
C7 N1 C1 129.1(5)
N2 N1 C7 109.2(4)
N2 N1 C1 121.7(4)
N3 C8 C7 107.7(5)
N3 C8 C9 117.2(5)
C7 C8 C9 135.0(5)
C27 C32 H32 119.9
C27 C32 C31 120.1(6)
C31 C32 H32 119.9
C4 C3 H3 119.6
C2 C3 H3 119.6
C2 C3 C4 120.8(6)
N1 C7 P2 122.1(4)
N1 C7 C8 105.2(5)
C8 C7 P2 131.8(4)
N3 N2 W1 120.5(4)
N3 N2 N1 108.6(4)
N1 N2 W1 130.0(3)
C3 C4 H4 119.8
C5 C4 C3 120.5(5)
C5 C4 H4 119.8
C5 C6 H6 120.3
C1 C6 H6 120.3
C1 C6 C5 119.4(6)
C4 C5 C6 119.8(5)
C4 C5 H5 120.1
C6 C5 H5 120.1
C19 C20 H20 120.0
C15 C20 H20 120.0
C15 C20 C19 120.0(6)
C14 C9 C8 117.5(5)
C10 C9 C8 123.2(5)
C10 C9 C14 119.3(5)
C19 C18 H18 119.8
C17 C18 H18 119.8
C17 C18 C19 120.4(5)
C6 C1 N1 117.3(5)
C6 C1 C2 121.7(5)
C2 C1 N1 121.0(5)
C20 C19 H19 120.0
C18 C19 C20 120.1(6)
C18 C19 H19 120.0
O2 C40 W1 179.0(5)
C25 C26 H26 120.5
C21 C26 H26 120.5
C21 C26 C25 119.0(6)
C18 C17 H17 119.6
C18 C17 C16 120.8(6)
C16 C17 H17 119.6
C17 C16 H16 120.1
C17 C16 C15 119.8(6)
C15 C16 H16 120.1
C3 C2 P1 122.6(4)
C3 C2 C1 117.8(5)
C1 C2 P1 119.1(4)
C24 C23 H23 119.8
C22 C23 H23 119.8
C22 C23 C24 120.5(6)
C23 C24 H24 120.2
C25 C24 C23 119.7(6)
C25 C24 H24 120.2
C26 C25 H25 119.4
C24 C25 C26 121.2(6)
C24 C25 H25 119.4
C20 C15 P1 120.9(5)
C20 C15 C16 118.9(5)
C16 C15 P1 120.3(4)
C27 C28 H28 119.9
C27 C28 C29 120.1(6)
C29 C28 H28 119.9
O3 C41 W1 171.2(5)
C32 C27 P2 121.4(5)
C28 C27 P2 119.4(5)
C28 C27 C32 119.1(5)
C35 C34 H34 120.2
C35 C34 C33 119.6(6)
C33 C34 H34 120.2
C14 C13 H13 119.7
C12 C13 H13 119.7
C12 C13 C14 120.5(6)
C9 C14 H14 120.0
C13 C14 C9 120.0(6)
C13 C14 H14 120.0
C9 C10 H10 120.1
C9 C10 C11 119.9(6)
C11 C10 H10 120.1
C23 C22 H22 119.7
C23 C22 C21 120.6(6)
C21 C22 H22 119.7
C32 C31 H31 120.2
C30 C31 C32 119.6(6)
C30 C31 H31 120.2
C36 C37 H37 119.9
C36 C37 C38 120.2(6)
C38 C37 H37 119.9
C37 C36 H36 119.9
C35 C36 C37 120.2(6)
C35 C36 H36 119.9
C31 C30 H30 119.2
C31 C30 C29 121.6(6)
C29 C30 H30 119.2
O4 C42 W1 172.8(6)
C26 C21 P1 122.9(4)
C26 C21 C22 119.0(6)
C22 C21 P1 117.9(4)
C28 C29 H29 120.4
C30 C29 C28 119.3(6)
C30 C29 H29 120.4
C34 C35 H35 119.9
C36 C35 C34 120.2(6)
C36 C35 H35 119.9
C13 C12 H12 120.1
C11 C12 C13 119.7(6)
C11 C12 H12 120.1
C34 C33 P2 122.3(4)
C38 C33 P2 117.6(4)
C38 C33 C34 120.1(5)
O1 C39 W1 174.6(5)
C10 C11 H11 119.7
C12 C11 C10 120.5(7)
C12 C11 H11 119.7
C37 C38 C33 119.7(6)
C37 C38 H38 120.2
C33 C38 H38 120.2

loop_
_geom_bond_atom_site_label_1
_geom_bond_atom_site_label_2
_geom_bond_distance
W1 P1 2.5080(15)
W1 N2 2.244(5)
W1 C40 1.964(6)
W1 C41 2.035(6)
W1 C42 2.034(6)
W1 C39 2.004(7)
Au1 Cl1 2.2893(15)
Au1 P2 2.2134(15)
P2 C7 1.827(6)
P2 C27 1.812(6)
P2 C33 1.816(6)
P1 C2 1.854(6)
P1 C15 1.830(6)
P1 C21 1.830(6)
O2 C40 1.157(7)
N3 C8 1.374(7)
N3 N2 1.312(6)
O3 C41 1.151(7)
O1 C39 1.141(7)
N1 C7 1.378(7)
N1 N2 1.360(6)
N1 C1 1.434(7)
O4 C42 1.145(7)
C8 C7 1.391(7)
C8 C9 1.469(7)
C32 H32 0.9500
C32 C27 1.393(8)
C32 C31 1.397(8)
C3 H3 0.9500
C3 C4 1.392(8)
C3 C2 1.391(8)
C4 H4 0.9500
C4 C5 1.370(9)
C6 H6 0.9500
C6 C5 1.396(8)
C6 C1 1.382(8)
C5 H5 0.9500
C20 H20 0.9500
C20 C19 1.392(8)
C20 C15 1.391(8)
C9 C14 1.396(8)
C9 C10 1.383(8)
C18 H18 0.9500
C18 C19 1.371(9)
C18 C17 1.367(9)
C1 C2 1.395(8)
C19 H19 0.9500
C26 H26 0.9500
C26 C25 1.403(9)
C26 C21 1.402(8)
C17 H17 0.9500
C17 C16 1.375(8)
C16 H16 0.9500
C16 C15 1.406(8)
C23 H23 0.9500
C23 C24 1.384(9)
C23 C22 1.378(9)
C24 H24 0.9500
C24 C25 1.376(9)
C25 H25 0.9500
C28 H28 0.9500
C28 C27 1.390(8)
C28 C29 1.398(9)
C34 H34 0.9500
C34 C35 1.388(8)
C34 C33 1.396(8)
C13 H13 0.9500
C13 C14 1.381(9)
C13 C12 1.376(10)
C14 H14 0.9500
C10 H10 0.9500
C10 C11 1.392(9)
C22 H22 0.9500
C22 C21 1.405(8)
C31 H31 0.9500
C31 C30 1.360(9)
C37 H37 0.9500
C37 C36 1.385(9)
C37 C38 1.388(8)
C36 H36 0.9500
C36 C35 1.382(8)
C30 H30 0.9500
C30 C29 1.375(10)
C29 H29 0.9500
C35 H35 0.9500
C12 H12 0.9500
C12 C11 1.375(10)
C33 C38 1.389(8)
C11 H11 0.9500
C38 H38 0.9500
